data_1560791
loop_
_publ_author_name
'Wen, Huiliang'
'Gong, Yunnan'
'Lai, Bowen'
'Liu, Zhifeng'
'Xiong, Zhiqiang'
'Liu, Chongbo'

_publ_section_title
;
 Three microporous Zn coordination polymers constructed by
 3,4,5-tris(carboxymethoxy)benzoic acid and 4,4&#x2032;-bipyrdine:
 Structures, topologies, and luminescence
;
_journal_name_full 'Journal of Solid State Chemistry'
_journal_page_first 143
_journal_page_last 149
_journal_paper_doi 10.1016/j.jssc.2018.06.024
_journal_volume 266
_journal_year 2018
_chemical_formula_sum 'C46 H70 N4 O41 Zn4'
_chemical_formula_weight 1596.54
_space_group_IT_number 56
_space_group_name_Hall '-P 2ab 2ac'
_space_group_name_H-M_alt 'P c c n'
_symmetry_cell_setting orthorhombic
_symmetry_space_group_name_H-M 'P c c n'
_atom_sites_solution_hydrogens geom
_atom_sites_solution_primary direct
_atom_sites_solution_secondary difmap
_cell_angle_alpha 90.00
_cell_angle_beta 90.00
_cell_angle_gamma 90.00
_cell_formula_units_Z 8
_cell_length_a 36.709(6)
_cell_length_b 14.468(2)
_cell_length_c 22.856(4)
_cell_measurement_reflns_used 5561
_cell_measurement_temperature 296(2)
_cell_measurement_theta_max 22.98
_cell_measurement_theta_min 2.34
_cell_volume 12139(3)
_computing_cell_refinement 'Bruker SAINT'
_computing_data_collection 'Bruker APEX2'
_computing_data_reduction 'Bruker SAINT'
_computing_molecular_graphics 'Bruker SHELXTL'
_computing_publication_material 'Bruker SHELXTL'
_computing_structure_refinement 'SHELXL-97 (Sheldrick, 2008)'
_computing_structure_solution 'SHELXS-97 (Sheldrick, 2008)'
_diffrn_ambient_temperature 296(2)
_diffrn_measured_fraction_theta_full 0.999
_diffrn_measured_fraction_theta_max 0.999
_diffrn_measurement_device_type 'Bruker APEX-II CCD'
_diffrn_measurement_method '\f and \w scans'
_diffrn_radiation_monochromator graphite
_diffrn_radiation_source 'fine-focus sealed tube'
_diffrn_radiation_type MoK\a
_diffrn_radiation_wavelength 0.71073
_diffrn_reflns_av_R_equivalents 0.1470
_diffrn_reflns_av_sigmaI/netI 0.0797
_diffrn_reflns_limit_h_max 44
_diffrn_reflns_limit_h_min -44
_diffrn_reflns_limit_k_max 17
_diffrn_reflns_limit_k_min -17
_diffrn_reflns_limit_l_max 27
_diffrn_reflns_limit_l_min -27
_diffrn_reflns_number 89952
_diffrn_reflns_theta_full 25.50
_diffrn_reflns_theta_max 25.50
_diffrn_reflns_theta_min 2.10
_exptl_absorpt_coefficient_mu 1.675
_exptl_absorpt_correction_T_max 0.8281
_exptl_absorpt_correction_T_min 0.6045
_exptl_absorpt_correction_type multi-scan
_exptl_absorpt_process_details sadabs
_exptl_crystal_colour colorless
_exptl_crystal_density_diffrn 1.747
_exptl_crystal_density_method 'not measured'
_exptl_crystal_description block
_exptl_crystal_F_000 6576
_exptl_crystal_size_max 0.33
_exptl_crystal_size_mid 0.18
_exptl_crystal_size_min 0.12
_refine_diff_density_max 1.265
_refine_diff_density_min -0.548
_refine_diff_density_rms 0.103
_refine_ls_extinction_method none
_refine_ls_goodness_of_fit_ref 0.991
_refine_ls_hydrogen_treatment mixed
_refine_ls_matrix_type full
_refine_ls_number_parameters 861
_refine_ls_number_reflns 11310
_refine_ls_number_restraints 57
_refine_ls_restrained_S_all 1.007
_refine_ls_R_factor_all 0.1207
_refine_ls_R_factor_gt 0.0485
_refine_ls_shift/su_max 0.002
_refine_ls_shift/su_mean 0.000
_refine_ls_structure_factor_coef Fsqd
_refine_ls_weighting_details 'calc w=1/[\s^2^(Fo^2^)+(0.0244P)^2^+51.6602P] where P=(Fo^2^+2Fc^2^)/3'
_refine_ls_weighting_scheme calc
_refine_ls_wR_factor_gt 0.0890
_refine_ls_wR_factor_ref 0.1200
_reflns_number_gt 6273
_reflns_number_total 11310
_reflns_threshold_expression >2sigma(I)
_cod_data_source_file JSSC-2018-266-143.cif
_cod_data_source_block c
_cod_depositor_comments
;
The following automatic conversions were performed:

data item '_symmetry_cell_setting' value 'Orthorhombic' was changed
to 'orthorhombic' in accordance with the built-in table derived from
the CIF Core dictionary named 'cif_core.dic' version 2.4.5 last
updated on 2014-11-21.

Automatic conversion script
Id: cif_fix_values 8369 2020-08-20 11:38:08Z andrius 
;
_cod_original_sg_symbol_H-M Pccn
_cod_database_code 1560791

loop_
_symmetry_equiv_pos_as_xyz
'x, y, z'
'-x+1/2, -y+1/2, z'
'-x, y+1/2, -z+1/2'
'x+1/2, -y, -z+1/2'
'-x, -y, -z'
'x-1/2, y-1/2, -z'
'x, -y-1/2, z-1/2'
'-x-1/2, y, z-1/2'

loop_
_atom_site_label
_atom_site_type_symbol
_atom_site_fract_x
_atom_site_fract_y
_atom_site_fract_z
_atom_site_U_iso_or_equiv
_atom_site_adp_type
_atom_site_occupancy
_atom_site_symmetry_multiplicity
_atom_site_calc_flag
_atom_site_refinement_flags
_atom_site_disorder_assembly
_atom_site_disorder_group
C1 C 0.04651(15) 0.0433(4) 0.6694(3) 0.0253(14) Uani 1 1 d . . .
C2 C 0.00636(14) 0.0289(4) 0.6752(2) 0.0228(13) Uani 1 1 d . . .
C3 C -0.01434(15) 0.0165(4) 0.6251(2) 0.0233(14) Uani 1 1 d . . .
H3 H -0.0034 0.0200 0.5885 0.028 Uiso 1 1 calc R . .
C4 C -0.05133(14) -0.0012(4) 0.6294(2) 0.0204(12) Uani 1 1 d . . .
C5 C -0.06718(15) -0.0069(4) 0.6841(2) 0.0230(13) Uani 1 1 d . . .
C6 C -0.04688(15) 0.0073(4) 0.7339(2) 0.0230(13) Uani 1 1 d . . .
C7 C -0.00986(15) 0.0245(4) 0.7304(2) 0.0251(14) Uani 1 1 d . . .
H7 H 0.0039 0.0329 0.7641 0.030 Uiso 1 1 calc R . .
C8 C -0.05982(16) 0.0072(4) 0.5262(2) 0.0269(14) Uani 1 1 d . . .
H8A H -0.0766 -0.0138 0.4963 0.032 Uiso 1 1 calc R . .
H8B H -0.0369 -0.0249 0.5206 0.032 Uiso 1 1 calc R . .
C9 C -0.05388(18) 0.1102(4) 0.5199(2) 0.0285(15) Uani 1 1 d . . .
C10 C -0.11584(16) -0.1155(4) 0.6735(3) 0.0283(14) Uani 1 1 d . . .
H10A H -0.0976 -0.1427 0.6481 0.034 Uiso 1 1 calc R . .
H10B H -0.1386 -0.1125 0.6519 0.034 Uiso 1 1 calc R . .
C11 C -0.12081(14) -0.1761(4) 0.7272(3) 0.0261(14) Uani 1 1 d . . .
C12 C -0.04977(16) 0.0280(4) 0.8390(2) 0.0295(15) Uani 1 1 d . . .
H13C H -0.0418 0.0918 0.8375 0.035 Uiso 1 1 calc R . .
H12B H -0.0288 -0.0108 0.8470 0.035 Uiso 1 1 calc R . .
C13 C -0.07811(16) 0.0158(4) 0.8862(3) 0.0243(14) Uani 1 1 d . . .
C14 C 0.29867(16) 0.0157(4) 0.7243(3) 0.0371(17) Uani 1 1 d . . .
C15 C 0.25770(15) 0.0102(4) 0.7211(3) 0.0285(14) Uani 1 1 d . . .
C16 C 0.23903(15) 0.0122(4) 0.6685(3) 0.0306(15) Uani 1 1 d . . .
H16 H 0.2516 0.0173 0.6333 0.037 Uiso 1 1 calc R . .
C17 C 0.20152(15) 0.0065(4) 0.6691(3) 0.0254(14) Uani 1 1 d . . .
C18 C 0.18287(14) -0.0064(4) 0.7216(3) 0.0255(14) Uani 1 1 d . . .
C19 C 0.20179(15) -0.0061(4) 0.7745(2) 0.0248(14) Uani 1 1 d . . .
C20 C 0.23945(15) 0.0018(4) 0.7737(3) 0.0294(15) Uani 1 1 d . . .
H17C H 0.2524 0.0014 0.8086 0.035 Uiso 1 1 calc R . .
C21 C 0.19194(16) 0.0424(5) 0.5671(3) 0.0383(17) Uani 1 1 d . . .
H21A H 0.2044 -0.0062 0.5457 0.046 Uiso 1 1 calc R . .
H21B H 0.2090 0.0927 0.5734 0.046 Uiso 1 1 calc R . .
C22 C 0.15954(18) 0.0762(5) 0.5326(3) 0.0383(17) Uani 1 1 d . . .
C23 C 0.13375(17) -0.1112(4) 0.7256(3) 0.0373(17) Uani 1 1 d . . .
H23A H 0.1141 -0.1153 0.7538 0.045 Uiso 1 1 calc R . .
H23B H 0.1538 -0.1484 0.7399 0.045 Uiso 1 1 calc R . .
C24 C 0.12087(17) -0.1495(5) 0.6674(3) 0.0355(16) Uani 1 1 d . . .
C25 C 0.19970(17) -0.0297(4) 0.8775(3) 0.0338(16) Uani 1 1 d . . .
H25A H 0.2153 -0.0833 0.8728 0.041 Uiso 1 1 calc R . .
H25B H 0.1819 -0.0445 0.9075 0.041 Uiso 1 1 calc R . .
C26 C 0.22287(16) 0.0508(4) 0.8989(3) 0.0274(14) Uani 1 1 d . . .
C27 C 0.03130(16) 0.2816(4) 0.3801(2) 0.0293(15) Uani 1 1 d . . .
H27 H 0.0514 0.3073 0.3989 0.035 Uiso 1 1 calc R . .
C28 C 0.03203(17) 0.2753(4) 0.3206(3) 0.0311(16) Uani 1 1 d . . .
H28 H 0.0521 0.2968 0.3000 0.037 Uiso 1 1 calc R . .
C29 C 0.00293(16) 0.2371(4) 0.2911(2) 0.0274(14) Uani 1 1 d . . .
C30 C -0.02617(16) 0.2065(4) 0.3244(3) 0.0292(15) Uani 1 1 d . . .
H30 H -0.0463 0.1797 0.3065 0.035 Uiso 1 1 calc R . .
C31 C -0.02495(17) 0.2161(4) 0.3844(3) 0.0329(16) Uani 1 1 d . . .
H31 H -0.0448 0.1959 0.4063 0.039 Uiso 1 1 calc R . .
C32 C 0.00195(16) 0.2314(4) 0.2264(2) 0.0248(14) Uani 1 1 d . . .
C33 C 0.03315(16) 0.2168(4) 0.1936(2) 0.0311(16) Uani 1 1 d . . .
H33 H 0.0553 0.2078 0.2126 0.037 Uiso 1 1 calc R . .
C34 C 0.03215(16) 0.2151(4) 0.1339(3) 0.0288(14) Uani 1 1 d . . .
H34 H 0.0538 0.2053 0.1136 0.035 Uiso 1 1 calc R . .
C35 C -0.02906(16) 0.2405(4) 0.1345(3) 0.0309(15) Uani 1 1 d . . .
H35 H -0.0508 0.2487 0.1144 0.037 Uiso 1 1 calc R . .
C36 C -0.03002(16) 0.2428(4) 0.1948(2) 0.0275(14) Uani 1 1 d . . .
H36 H -0.0520 0.2519 0.2142 0.033 Uiso 1 1 calc R . .
C37 C 0.21919(15) 0.2427(4) 0.7630(2) 0.0286(14) Uani 1 1 d . . .
H37 H 0.1974 0.2367 0.7833 0.034 Uiso 1 1 calc R . .
C38 C 0.21784(15) 0.2434(4) 0.7026(2) 0.0286(14) Uani 1 1 d . . .
H38 H 0.1956 0.2395 0.6833 0.034 Uiso 1 1 calc R . .
C39 C 0.2500 0.2500 0.6709(3) 0.0249(19) Uani 1 2 d S . .
C40 C 0.2500 0.2500 0.6063(3) 0.0249(19) Uani 1 2 d S . .
C41 C 0.22199(16) 0.2900(4) 0.5738(3) 0.0316(15) Uani 1 1 d . . .
H41 H 0.2023 0.3172 0.5929 0.038 Uiso 1 1 calc R . .
C42 C 0.22333(17) 0.2895(4) 0.5134(3) 0.0350(16) Uani 1 1 d . . .
H42 H 0.2045 0.3184 0.4931 0.042 Uiso 1 1 calc R . .
C43 C 0.22344(18) 0.7103(5) 0.8787(3) 0.0388(17) Uani 1 1 d . . .
H43 H 0.2043 0.6829 0.8991 0.047 Uiso 1 1 calc R . .
C44 C 0.22263(18) 0.7076(5) 0.8181(3) 0.0377(17) Uani 1 1 d . . .
H44 H 0.2038 0.6774 0.7988 0.045 Uiso 1 1 calc R . .
C45 C 0.2500 0.7500 0.7866(3) 0.0248(19) Uani 1 2 d S . .
C46 C 0.2500 0.7500 0.7219(3) 0.0246(19) Uani 1 2 d S . .
C47 C 0.21950(18) 0.7294(5) 0.6897(3) 0.0438(19) Uani 1 1 d . . .
H47 H 0.1979 0.7145 0.7089 0.053 Uiso 1 1 calc R . .
C48 C 0.22030(18) 0.7305(5) 0.6295(3) 0.0448(19) Uani 1 1 d . . .
H48 H 0.1990 0.7168 0.6093 0.054 Uiso 1 1 calc R . .
N1 N 0.00359(13) 0.2531(3) 0.4129(2) 0.0277(12) Uani 1 1 d . . .
N2 N 0.00132(13) 0.2272(3) 0.10325(19) 0.0266(12) Uani 1 1 d . . .
N3 N 0.2500 0.2500 0.7941(3) 0.0214(15) Uani 1 2 d S . .
N4 N 0.2500 0.2500 0.4821(3) 0.0316(18) Uani 1 2 d S . .
N5 N 0.2500 0.7500 0.9095(3) 0.0306(17) Uani 1 2 d S . .
N6 N 0.2500 0.7500 0.5987(3) 0.0329(18) Uani 1 2 d S . .
O1 O 0.05961(10) 0.0627(3) 0.61959(17) 0.0316(10) Uani 1 1 d . . .
O2 O 0.06671(11) 0.0328(3) 0.7128(2) 0.0432(12) Uani 1 1 d . . .
O3 O -0.07424(10) -0.0148(3) 0.58306(16) 0.0269(10) Uani 1 1 d . . .
O4 O -0.08021(12) 0.1632(3) 0.5279(2) 0.0438(12) Uani 1 1 d . . .
O5 O -0.02204(11) 0.1352(3) 0.50762(17) 0.0290(10) Uani 1 1 d . . .
O6 O -0.10467(10) -0.0231(3) 0.68978(16) 0.0249(10) Uani 1 1 d . . .
O7 O -0.12239(12) -0.2610(3) 0.71977(18) 0.0391(11) Uani 1 1 d . . .
O8 O -0.12325(11) -0.1382(3) 0.77655(18) 0.0340(11) Uani 1 1 d . . .
O9 O -0.06613(10) 0.0022(3) 0.78511(17) 0.0399(12) Uani 1 1 d . . .
O10 O -0.06723(11) 0.0192(3) 0.93771(17) 0.0349(11) Uani 1 1 d . . .
O11 O -0.11080(11) 0.0034(3) 0.87142(17) 0.0343(11) Uani 1 1 d . . .
O12 O 0.31689(11) 0.0104(3) 0.6771(2) 0.0476(13) Uani 1 1 d . . .
O13 O 0.31396(12) 0.0234(4) 0.7725(2) 0.0603(16) Uani 1 1 d . . .
O14 O 0.17921(10) 0.0081(3) 0.62151(18) 0.0376(11) Uani 1 1 d . . .
O15 O 0.16598(12) 0.0996(4) 0.4809(2) 0.0568(15) Uani 1 1 d . . .
O16 O 0.12894(11) 0.0802(3) 0.55552(17) 0.0314(10) Uani 1 1 d . . .
O17 O 0.14543(10) -0.0159(3) 0.72081(17) 0.0265(10) Uani 1 1 d . . .
O18 O 0.11172(12) -0.0943(3) 0.62782(19) 0.0376(11) Uani 1 1 d . . .
O19 O 0.11898(15) -0.2352(3) 0.6631(2) 0.0594(15) Uani 1 1 d . . .
O20 O 0.18089(10) -0.0141(3) 0.82377(17) 0.0320(10) Uani 1 1 d . . .
O21 O 0.21405(10) 0.1322(3) 0.88398(17) 0.0281(10) Uani 1 1 d . . .
O22 O 0.24903(13) 0.0306(3) 0.9312(2) 0.0503(13) Uani 1 1 d . . .
O23 O 0.13057(11) 0.1652(3) 0.66991(18) 0.0355(11) Uani 1 1 d D . .
H1W H 0.1272 0.2083 0.6466 0.053 Uiso 1 1 d RD . .
H2W H 0.1278 0.1825 0.7042 0.053 Uiso 1 1 d RD . .
O24 O 0.05254(11) 0.1977(3) 0.51743(18) 0.0352(11) Uani 1 1 d D . .
H3W H 0.0551 0.1626 0.5460 0.053 Uiso 1 1 d RD . .
H4W H 0.0727 0.2191 0.5071 0.053 Uiso 1 1 d RD . .
O25 O 0.02691(12) 0.3919(3) 0.49915(18) 0.0441(12) Uani 1 1 d D . .
H5W H 0.0243 0.4286 0.4712 0.066 Uiso 1 1 d RD . .
H6W H 0.0340 0.4214 0.5289 0.066 Uiso 1 1 d RD . .
O26 O -0.04949(11) 0.3324(3) 0.50850(17) 0.0340(10) Uani 1 1 d D . .
H7W H -0.0534 0.3666 0.4801 0.051 Uiso 1 1 d RD . .
H8W H -0.0636 0.2877 0.5093 0.051 Uiso 1 1 d RD . .
O27 O -0.13011(15) 0.1298(3) 0.7654(2) 0.0624(16) Uani 1 1 d D . .
H9W H -0.1369 0.1260 0.7296 0.094 Uiso 1 1 d RD . .
H10W H -0.1075 0.1331 0.7670 0.094 Uiso 1 1 d RD . .
O28 O 0.20239(10) 0.3359(3) 0.88374(18) 0.0381(12) Uani 1 1 d D . .
H11W H 0.2217 0.3703 0.8817 0.057 Uiso 1 1 d RD . .
H12W H 0.1914 0.3458 0.9151 0.057 Uiso 1 1 d RD . .
O29 O 0.24286(15) 0.8922(3) 1.0070(2) 0.0592(15) Uani 1 1 d D . .
H13W H 0.2657 0.8871 1.0043 0.089 Uiso 1 1 d RD . .
H14W H 0.2333 0.9164 0.9762 0.089 Uiso 1 1 d RD . .
O30 O 0.19121(13) 0.7290(4) 1.0028(2) 0.0743(18) Uani 1 1 d D . .
H16W H 0.1971 0.7845 1.0040 0.111 Uiso 1 1 d RD . .
H15W H 0.2043 0.6955 1.0244 0.111 Uiso 1 1 d RD . .
O31 O 0.11806(12) 0.2476(4) 0.4739(2) 0.0615(15) Uani 1 1 d D . .
H17W H 0.1186 0.2739 0.4407 0.092 Uiso 1 1 d RD . .
H18W H 0.1305 0.1980 0.4736 0.092 Uiso 1 1 d RD . .
O32 O 0.12804(14) 0.3065(3) 0.5917(2) 0.0586(15) Uani 1 1 d D . .
H19W H 0.1241 0.2963 0.5565 0.088 Uiso 1 1 d RD . .
H20W H 0.1255 0.3617 0.6000 0.088 Uiso 1 1 d RD . .
O33 O 0.08589(14) 0.0155(3) 0.8285(2) 0.0601(15) Uani 1 1 d D . .
H21W H 0.0961 -0.0328 0.8401 0.090 Uiso 1 1 d RD . .
H22W H 0.1001 0.0599 0.8292 0.090 Uiso 1 1 d RD . .
O34 O 0.12826(17) 0.6954(5) 0.5491(3) 0.109(3) Uani 1 1 d D . .
H23W H 0.1428 0.7289 0.5214 0.163 Uiso 1 1 d RD . .
H24W H 0.1273 0.7264 0.5802 0.163 Uiso 1 1 d RD . .
O35 O 0.14898(16) 0.5964(4) 0.9457(3) 0.089(2) Uani 1 1 d D . .
H25W H 0.1301 0.6078 0.9653 0.134 Uiso 1 1 d RD . .
H26W H 0.1651 0.5703 0.9688 0.134 Uiso 1 1 d RD . .
O36 O 0.18668(16) 0.9728(4) 0.0595(3) 0.089(2) Uani 1 1 d D . .
H27W H 0.2038 0.9953 0.0374 0.134 Uiso 1 1 d RD . .
H28W H 0.1662 0.9810 0.0440 0.134 Uiso 1 1 d RD . .
O37 O 0.03057(13) 0.9894(3) 0.90878(19) 0.0481(13) Uani 1 1 d D . .
H30W H 0.0326 0.9384 0.9256 0.072 Uiso 1 1 d RD . .
H29W H 0.0479 0.9982 0.8861 0.072 Uiso 1 1 d RD . .
O38 O 0.11747(19) 0.8549(4) 0.8920(3) 0.114(3) Uani 1 1 d D . .
H31W H 0.1284 0.8421 0.9231 0.170 Uiso 1 1 d RD . .
H32W H 0.0970 0.8767 0.8992 0.170 Uiso 1 1 d RD . .
O39 O 0.12547(16) 1.0130(5) 0.9829(3) 0.096(2) Uani 1 1 d D . .
H33W H 0.1286 0.9568 0.9909 0.144 Uiso 1 1 d RD . .
H34W H 0.1220 1.0207 0.9456 0.144 Uiso 1 1 d RD . .
O40 O 0.13732(12) 0.1497(3) 0.87973(19) 0.0471(13) Uani 1 1 d D . .
H36W H 0.1328 0.1725 0.8470 0.071 Uiso 1 1 d RD . .
H35W H 0.1579 0.1258 0.8802 0.071 Uiso 1 1 d RD . .
O41 O 0.87410(19) 0.1863(4) 0.6578(3) 0.096(2) Uani 1 1 d D . .
H37W H 0.8662 0.1495 0.6329 0.144 Uiso 1 1 d RD . .
H38W H 0.8810 0.2351 0.6422 0.144 Uiso 1 1 d RD . .
Zn1 Zn 0.114571(18) 0.04344(5) 0.63745(3) 0.02502(17) Uani 1 1 d . . .
Zn2 Zn 0.002116(19) 0.26243(5) 0.50779(3) 0.02529(17) Uani 1 1 d . . .
Zn3 Zn -0.130977(18) -0.00366(5) 0.78771(3) 0.02786(18) Uani 1 1 d . . .
Zn4 Zn 0.2500 0.2500 0.88784(4) 0.0259(2) Uani 1 2 d S . .
Zn5 Zn 0.2500 0.7500 1.00385(4) 0.0303(3) Uani 1 2 d S . .

loop_
_atom_site_aniso_label
_atom_site_aniso_U_11
_atom_site_aniso_U_22
_atom_site_aniso_U_33
_atom_site_aniso_U_23
_atom_site_aniso_U_13
_atom_site_aniso_U_12
C1 0.016(3) 0.022(3) 0.038(4) -0.002(3) 0.001(3) 0.000(3)
C2 0.013(3) 0.024(3) 0.031(3) 0.003(3) -0.001(2) -0.002(2)
C3 0.019(3) 0.032(4) 0.019(3) 0.005(3) 0.001(2) 0.000(3)
C4 0.015(3) 0.021(3) 0.025(3) 0.002(3) -0.004(2) 0.000(3)
C5 0.024(3) 0.020(3) 0.025(3) 0.005(3) 0.003(3) -0.001(3)
C6 0.023(3) 0.028(3) 0.018(3) 0.003(3) 0.001(2) -0.003(3)
C7 0.017(3) 0.032(4) 0.026(3) -0.001(3) -0.005(2) -0.005(3)
C8 0.029(3) 0.033(4) 0.018(3) 0.001(3) 0.000(3) -0.009(3)
C9 0.036(4) 0.030(4) 0.020(3) 0.000(3) 0.000(3) -0.001(3)
C10 0.019(3) 0.030(4) 0.035(4) -0.002(3) 0.000(3) -0.011(3)
C11 0.010(3) 0.034(4) 0.034(4) 0.001(3) -0.007(3) 0.000(3)
C12 0.024(3) 0.038(4) 0.027(3) -0.004(3) -0.006(3) -0.005(3)
C13 0.027(3) 0.023(4) 0.022(3) -0.006(3) 0.003(3) 0.000(3)
C14 0.014(3) 0.033(4) 0.064(5) 0.011(4) -0.004(3) -0.005(3)
C15 0.016(3) 0.026(4) 0.044(4) 0.003(3) 0.000(3) 0.002(3)
C16 0.022(3) 0.031(4) 0.039(4) 0.000(3) 0.002(3) 0.002(3)
C17 0.016(3) 0.025(3) 0.035(4) 0.004(3) -0.005(3) -0.003(3)
C18 0.015(3) 0.022(3) 0.040(4) 0.002(3) -0.004(3) 0.001(3)
C19 0.023(3) 0.023(3) 0.029(3) -0.006(3) -0.001(3) -0.002(3)
C20 0.018(3) 0.032(4) 0.038(4) -0.002(3) -0.009(3) 0.001(3)
C21 0.025(4) 0.059(5) 0.031(4) 0.002(4) 0.009(3) -0.006(3)
C22 0.029(4) 0.054(5) 0.032(4) 0.004(3) 0.004(3) -0.008(3)
C23 0.030(4) 0.033(4) 0.049(4) 0.012(3) -0.002(3) -0.012(3)
C24 0.027(4) 0.034(4) 0.045(4) 0.005(3) 0.000(3) -0.003(3)
C25 0.037(4) 0.032(4) 0.033(4) 0.002(3) -0.002(3) -0.004(3)
C26 0.027(3) 0.029(4) 0.026(3) 0.001(3) 0.003(3) -0.005(3)
C27 0.024(3) 0.040(4) 0.024(3) -0.003(3) -0.003(3) -0.006(3)
C28 0.027(4) 0.041(4) 0.025(3) -0.001(3) 0.003(3) 0.000(3)
C29 0.034(4) 0.030(4) 0.018(3) -0.001(3) 0.001(3) 0.009(3)
C30 0.023(3) 0.036(4) 0.029(4) -0.001(3) -0.007(3) -0.008(3)
C31 0.036(4) 0.040(4) 0.023(3) 0.007(3) 0.004(3) -0.007(3)
C32 0.037(4) 0.022(3) 0.016(3) -0.004(2) -0.001(3) -0.003(3)
C33 0.022(3) 0.049(4) 0.022(3) 0.002(3) -0.003(3) 0.008(3)
C34 0.025(3) 0.035(4) 0.027(3) -0.005(3) 0.001(3) 0.004(3)
C35 0.027(3) 0.038(4) 0.027(3) -0.002(3) -0.005(3) -0.003(3)
C36 0.021(3) 0.040(4) 0.022(3) -0.003(3) -0.002(2) -0.004(3)
C37 0.022(3) 0.039(4) 0.025(3) -0.003(3) 0.001(3) 0.001(3)
C38 0.022(3) 0.038(4) 0.026(3) 0.001(3) -0.006(3) 0.004(3)
C39 0.027(5) 0.021(5) 0.026(5) 0.000 0.000 -0.001(4)
C40 0.028(5) 0.027(5) 0.019(4) 0.000 0.000 0.002(4)
C41 0.024(3) 0.043(4) 0.027(3) -0.004(3) 0.006(3) 0.003(3)
C42 0.037(4) 0.046(4) 0.023(3) 0.005(3) 0.006(3) 0.017(3)
C43 0.034(4) 0.055(5) 0.028(4) -0.002(3) 0.002(3) -0.007(3)
C44 0.040(4) 0.045(4) 0.028(4) -0.003(3) 0.001(3) -0.010(3)
C45 0.028(5) 0.028(5) 0.019(4) 0.000 0.000 0.005(4)
C46 0.028(5) 0.021(5) 0.024(4) 0.000 0.000 0.001(4)
C47 0.028(4) 0.077(6) 0.026(4) 0.000(4) 0.005(3) -0.010(4)
C48 0.033(4) 0.074(6) 0.028(4) -0.005(4) -0.005(3) -0.014(4)
N1 0.035(3) 0.027(3) 0.021(3) -0.001(2) -0.004(2) -0.001(3)
N2 0.029(3) 0.028(3) 0.023(3) 0.002(2) 0.002(2) -0.004(2)
N3 0.020(4) 0.028(4) 0.016(3) 0.000 0.000 0.002(3)
N4 0.034(4) 0.037(5) 0.024(4) 0.000 0.000 0.001(4)
N5 0.034(4) 0.033(4) 0.024(4) 0.000 0.000 -0.001(4)
N6 0.038(5) 0.042(5) 0.019(4) 0.000 0.000 -0.001(4)
O1 0.022(2) 0.041(3) 0.032(2) 0.005(2) 0.0035(19) -0.001(2)
O2 0.019(2) 0.064(3) 0.046(3) 0.004(3) -0.009(2) -0.002(2)
O3 0.020(2) 0.037(3) 0.023(2) 0.0052(19) -0.0041(17) -0.0118(19)
O4 0.030(3) 0.031(3) 0.071(3) 0.003(2) 0.007(2) 0.003(2)
O5 0.028(2) 0.028(2) 0.031(2) 0.0042(19) 0.0047(19) -0.0042(19)
O6 0.013(2) 0.028(3) 0.034(2) -0.0020(19) 0.0025(17) -0.0056(17)
O7 0.048(3) 0.030(3) 0.040(3) 0.000(2) -0.002(2) -0.003(2)
O8 0.039(3) 0.037(3) 0.026(2) 0.003(2) -0.001(2) 0.003(2)
O9 0.021(2) 0.082(3) 0.018(2) -0.008(2) 0.0027(18) -0.019(2)
O10 0.034(3) 0.052(3) 0.019(2) -0.007(2) -0.0047(19) -0.001(2)
O11 0.023(2) 0.052(3) 0.028(2) 0.000(2) 0.0049(19) -0.006(2)
O12 0.019(2) 0.058(3) 0.067(4) -0.007(3) 0.009(2) -0.003(2)
O13 0.023(3) 0.097(5) 0.062(4) 0.031(3) -0.019(2) -0.010(3)
O14 0.021(2) 0.061(3) 0.031(3) 0.009(2) -0.0026(19) -0.005(2)
O15 0.038(3) 0.100(4) 0.032(3) 0.018(3) 0.006(2) -0.002(3)
O16 0.022(2) 0.047(3) 0.025(2) 0.007(2) 0.0033(19) -0.003(2)
O17 0.015(2) 0.029(3) 0.035(2) 0.0039(19) -0.0009(18) -0.0009(18)
O18 0.041(3) 0.031(3) 0.041(3) 0.000(2) -0.007(2) -0.003(2)
O19 0.087(4) 0.025(3) 0.066(3) -0.001(3) -0.018(3) -0.003(3)
O20 0.024(2) 0.041(3) 0.032(3) -0.003(2) -0.0002(19) -0.003(2)
O21 0.029(2) 0.027(3) 0.028(2) 0.0011(19) -0.0023(19) -0.002(2)
O22 0.042(3) 0.043(3) 0.066(3) 0.013(3) -0.029(3) -0.006(2)
O23 0.041(3) 0.037(3) 0.028(2) -0.003(2) -0.001(2) -0.001(2)
O24 0.028(2) 0.037(3) 0.041(3) 0.007(2) 0.001(2) 0.002(2)
O25 0.071(3) 0.033(3) 0.029(3) 0.002(2) -0.012(2) -0.014(2)
O26 0.037(3) 0.034(3) 0.031(2) 0.003(2) -0.003(2) 0.004(2)
O27 0.093(4) 0.043(3) 0.052(3) 0.002(3) -0.008(3) -0.005(3)
O28 0.016(2) 0.052(3) 0.046(3) -0.014(2) 0.010(2) 0.002(2)
O29 0.083(4) 0.048(3) 0.047(3) 0.007(3) -0.011(3) 0.009(3)
O30 0.042(3) 0.130(5) 0.050(3) -0.015(4) -0.003(3) 0.006(3)
O31 0.049(3) 0.087(4) 0.049(3) 0.021(3) 0.011(2) 0.010(3)
O32 0.089(4) 0.040(3) 0.047(3) -0.003(2) 0.001(3) 0.003(3)
O33 0.063(4) 0.058(4) 0.059(3) 0.005(3) 0.009(3) -0.001(3)
O34 0.089(5) 0.160(7) 0.078(5) -0.009(5) 0.011(4) -0.040(5)
O35 0.061(4) 0.092(5) 0.115(5) 0.012(4) -0.007(4) -0.003(4)
O36 0.059(4) 0.121(6) 0.087(5) -0.020(4) 0.014(3) 0.023(4)
O37 0.062(3) 0.041(3) 0.041(3) 0.001(2) 0.010(2) -0.001(3)
O38 0.109(6) 0.082(5) 0.150(7) -0.032(5) 0.042(5) -0.023(4)
O39 0.076(4) 0.135(6) 0.077(4) 0.015(4) 0.013(4) 0.010(4)
O40 0.044(3) 0.050(3) 0.047(3) 0.008(2) 0.010(2) 0.016(2)
O41 0.151(7) 0.067(4) 0.071(4) 0.013(3) -0.010(4) -0.019(4)
Zn1 0.0177(3) 0.0294(4) 0.0280(4) 0.0013(3) -0.0007(3) -0.0014(3)
Zn2 0.0294(4) 0.0268(4) 0.0196(3) 0.0009(3) -0.0002(3) -0.0010(3)
Zn3 0.0204(4) 0.0347(4) 0.0284(4) -0.0005(4) -0.0015(3) -0.0016(3)
Zn4 0.0222(5) 0.0387(6) 0.0170(5) 0.000 0.000 0.0022(5)
Zn5 0.0347(6) 0.0357(6) 0.0206(5) 0.000 0.000 0.0022(5)

loop_
_atom_type_symbol
_atom_type_description
_atom_type_scat_dispersion_real
_atom_type_scat_dispersion_imag
_atom_type_scat_source
C C 0.0033 0.0016 'International Tables Vol C Tables 4.2.6.8 and 6.1.1.4'
H H 0.0000 0.0000 'International Tables Vol C Tables 4.2.6.8 and 6.1.1.4'
N N 0.0061 0.0033 'International Tables Vol C Tables 4.2.6.8 and 6.1.1.4'
O O 0.0106 0.0060 'International Tables Vol C Tables 4.2.6.8 and 6.1.1.4'
Zn Zn 0.2839 1.4301 'International Tables Vol C Tables 4.2.6.8 and 6.1.1.4'

loop_
_geom_angle_atom_site_label_1
_geom_angle_atom_site_label_2
_geom_angle_atom_site_label_3
_geom_angle
_geom_angle_site_symmetry_1
_geom_angle_site_symmetry_3
O2 C1 O1 121.0(5) . .
O2 C1 C2 119.9(5) . .
O1 C1 C2 119.0(5) . .
O2 C1 Zn1 69.7(3) . .
O1 C1 Zn1 51.9(3) . .
C2 C1 Zn1 166.3(4) . .
C3 C2 C7 120.4(5) . .
C3 C2 C1 119.0(5) . .
C7 C2 C1 120.5(5) . .
C4 C3 C2 120.1(5) . .
C4 C3 H3 119.9 . .
C2 C3 H3 119.9 . .
O3 C4 C3 125.1(5) . .
O3 C4 C5 115.7(5) . .
C3 C4 C5 119.2(5) . .
C6 C5 C4 120.8(5) . .
C6 C5 O6 118.6(5) . .
C4 C5 O6 120.5(5) . .
O9 C6 C5 114.8(5) . .
O9 C6 C7 124.5(5) . .
C5 C6 C7 120.7(5) . .
C6 C7 C2 118.7(5) . .
C6 C7 H7 120.7 . .
C2 C7 H7 120.7 . .
O3 C8 C9 110.8(5) . .
O3 C8 H8A 109.5 . .
C9 C8 H8A 109.5 . .
O3 C8 H8B 109.5 . .
C9 C8 H8B 109.5 . .
H8A C8 H8B 108.1 . .
O5 C9 O4 125.3(6) . .
O5 C9 C8 116.1(6) . .
O4 C9 C8 118.7(6) . .
O6 C10 C11 111.0(5) . .
O6 C10 H10A 109.4 . .
C11 C10 H10A 109.4 . .
O6 C10 H10B 109.4 . .
C11 C10 H10B 109.4 . .
H10A C10 H10B 108.0 . .
O7 C11 O8 123.5(6) . .
O7 C11 C10 117.7(6) . .
O8 C11 C10 118.8(6) . .
O9 C12 C13 107.3(5) . .
O9 C12 H13C 110.2 . .
C13 C12 H13C 110.2 . .
O9 C12 H12B 110.2 . .
C13 C12 H12B 110.2 . .
H13C C12 H12B 108.5 . .
O10 C13 O11 124.5(5) . .
O10 C13 C12 116.8(5) . .
O11 C13 C12 118.8(5) . .
O13 C14 O12 121.4(6) . .
O13 C14 C15 119.8(6) . .
O12 C14 C15 118.8(6) . .
C16 C15 C20 121.1(5) . .
C16 C15 C14 122.3(6) . .
C20 C15 C14 116.6(6) . .
C17 C16 C15 119.0(6) . .
C17 C16 H16 120.5 . .
C15 C16 H16 120.5 . .
O14 C17 C16 126.3(6) . .
O14 C17 C18 113.2(5) . .
C16 C17 C18 120.4(5) . .
O17 C18 C19 120.4(5) . .
O17 C18 C17 119.4(5) . .
C19 C18 C17 120.1(5) . .
O20 C19 C20 125.3(5) . .
O20 C19 C18 115.8(5) . .
C20 C19 C18 119.0(5) . .
C19 C20 C15 120.2(5) . .
C19 C20 H17C 119.9 . .
C15 C20 H17C 119.9 . .
O14 C21 C22 108.1(5) . .
O14 C21 H21A 110.1 . .
C22 C21 H21A 110.1 . .
O14 C21 H21B 110.1 . .
C22 C21 H21B 110.1 . .
H21A C21 H21B 108.4 . .
O16 C22 O15 123.8(6) . .
O16 C22 C21 120.6(6) . .
O15 C22 C21 115.6(6) . .
O17 C23 C24 112.0(5) . .
O17 C23 H23A 109.2 . .
C24 C23 H23A 109.2 . .
O17 C23 H23B 109.2 . .
C24 C23 H23B 109.2 . .
H23A C23 H23B 107.9 . .
O19 C24 O18 124.2(7) . .
O19 C24 C23 116.8(6) . .
O18 C24 C23 119.0(6) . .
O20 C25 C26 115.2(5) . .
O20 C25 H25A 108.5 . .
C26 C25 H25A 108.5 . .
O20 C25 H25B 108.5 . .
C26 C25 H25B 108.5 . .
H25A C25 H25B 107.5 . .
O22 C26 O21 125.1(6) . .
O22 C26 C25 116.2(6) . .
O21 C26 C25 118.8(5) . .
N1 C27 C28 123.9(6) . .
N1 C27 H27 118.1 . .
C28 C27 H27 118.1 . .
C27 C28 C29 120.0(6) . .
C27 C28 H28 120.0 . .
C29 C28 H28 120.0 . .
C30 C29 C28 117.1(5) . .
C30 C29 C32 120.8(6) . .
C28 C29 C32 122.0(5) . .
C31 C30 C29 119.4(6) . .
C31 C30 H30 120.3 . .
C29 C30 H30 120.3 . .
N1 C31 C30 123.1(6) . .
N1 C31 H31 118.4 . .
C30 C31 H31 118.4 . .
C33 C32 C36 115.7(5) . .
C33 C32 C29 122.0(5) . .
C36 C32 C29 122.3(5) . .
C34 C33 C32 121.5(6) . .
C34 C33 H33 119.3 . .
C32 C33 H33 119.3 . .
N2 C34 C33 122.8(6) . .
N2 C34 H34 118.6 . .
C33 C34 H34 118.6 . .
N2 C35 C36 123.9(6) . .
N2 C35 H35 118.0 . .
C36 C35 H35 118.0 . .
C35 C36 C32 119.8(5) . .
C35 C36 H36 120.1 . .
C32 C36 H36 120.1 . .
N3 C37 C38 124.1(6) . .
N3 C37 H37 117.9 . .
C38 C37 H37 117.9 . .
C37 C38 C39 119.4(6) . .
C37 C38 H38 120.3 . .
C39 C38 H38 120.3 . .
C38 C39 C38 117.1(7) . 2
C38 C39 C40 121.4(4) . .
C38 C39 C40 121.4(4) 2 .
C41 C40 C41 115.7(7) 2 .
C41 C40 C39 122.2(4) 2 .
C41 C40 C39 122.1(4) . .
C42 C41 C40 120.2(6) . .
C42 C41 H41 119.9 . .
C40 C41 H41 119.9 . .
N4 C42 C41 124.1(6) . .
N4 C42 H42 117.9 . .
C41 C42 H42 117.9 . .
N5 C43 C44 123.7(6) . .
N5 C43 H43 118.1 . .
C44 C43 H43 118.1 . .
C45 C44 C43 119.6(6) . .
C45 C44 H44 120.2 . .
C43 C44 H44 120.2 . .
C44 C45 C44 117.0(8) . 2_565
C44 C45 C46 121.5(4) . .
C44 C45 C46 121.5(4) 2_565 .
C47 C46 C47 115.2(8) . 2_565
C47 C46 C45 122.4(4) . .
C47 C46 C45 122.4(4) 2_565 .
C46 C47 C48 121.1(6) . .
C46 C47 H47 119.5 . .
C48 C47 H47 119.5 . .
N6 C48 C47 123.3(6) . .
N6 C48 H48 118.3 . .
C47 C48 H48 118.3 . .
C27 N1 C31 116.5(5) . .
C27 N1 Zn2 124.2(4) . .
C31 N1 Zn2 119.2(4) . .
C34 N2 C35 116.3(5) . .
C34 N2 Zn2 121.2(4) . 7_565
C35 N2 Zn2 122.3(4) . 7_565
C37 N3 C37 115.8(7) . 2
C37 N3 Zn4 122.1(3) . .
C37 N3 Zn4 122.1(3) 2 .
C42 N4 C42 115.6(7) 2 .
C42 N4 Zn4 122.2(4) 2 7_565
C42 N4 Zn4 122.2(4) . 7_565
C43 N5 C43 116.3(8) 2_565 .
C43 N5 Zn5 121.9(4) 2_565 .
C43 N5 Zn5 121.9(4) . .
C48 N6 C48 116.1(7) 2_565 .
C48 N6 Zn5 122.0(4) 2_565 7_575
C48 N6 Zn5 122.0(4) . 7_575
C1 O1 Zn1 99.3(3) . .
C1 O2 Zn1 82.0(3) . .
C4 O3 C8 116.2(4) . .
C9 O5 Zn2 131.6(4) . .
C5 O6 C10 114.2(4) . .
C5 O6 Zn3 116.9(3) . .
C10 O6 Zn3 103.3(3) . .
C11 O8 Zn3 123.6(4) . .
C6 O9 C12 120.6(4) . .
C6 O9 Zn3 122.6(3) . .
C12 O9 Zn3 114.2(3) . .
C13 O11 Zn3 126.9(4) . .
C14 O12 Zn3 99.2(4) . 4_556
C14 O13 Zn3 82.2(4) . 4_556
C17 O14 C21 120.6(5) . .
C17 O14 Zn1 117.8(3) . .
C21 O14 Zn1 112.1(3) . .
C22 O16 Zn1 128.0(4) . .
C18 O17 C23 112.9(4) . .
C18 O17 Zn1 116.6(3) . .
C23 O17 Zn1 105.3(3) . .
C24 O18 Zn1 122.7(4) . .
C19 O20 C25 116.8(4) . .
C26 O21 Zn4 124.5(4) . .
Zn1 O23 H1W 112.3 . .
Zn1 O23 H2W 125.5 . .
H1W O23 H2W 111.4 . .
Zn2 O24 H3W 117.2 . .
Zn2 O24 H4W 126.1 . .
H3W O24 H4W 110.3 . .
Zn2 O25 H5W 126.3 . .
Zn2 O25 H6W 120.7 . .
H5W O25 H6W 109.2 . .
Zn2 O26 H7W 115.4 . .
Zn2 O26 H8W 100.5 . .
H7W O26 H8W 112.0 . .
Zn3 O27 H9W 100.3 . .
Zn3 O27 H10W 93.5 . .
H9W O27 H10W 109.7 . .
Zn4 O28 H11W 70.7 . .
Zn4 O28 H12W 117.1 . .
H11W O28 H12W 110.1 . .
Zn5 O29 H13W 77.6 . .
Zn5 O29 H14W 115.2 . .
H13W O29 H14W 112.4 . .
Zn5 O30 H16W 66.9 . .
Zn5 O30 H15W 60.5 . .
H16W O30 H15W 112.9 . .
H17W O31 H18W 110.9 . .
H19W O32 H20W 111.9 . .
H21W O33 H22W 111.1 . .
H23W O34 H24W 108.2 . .
H25W O35 H26W 108.7 . .
H27W O36 H28W 110.5 . .
H30W O37 H29W 110.8 . .
H31W O38 H32W 110.5 . .
H33W O39 H34W 110.9 . .
H36W O40 H35W 111.1 . .
H37W O41 H38W 111.0 . .
O23 Zn1 O18 158.49(17) . .
O23 Zn1 O16 92.04(17) . .
O18 Zn1 O16 99.98(18) . .
O23 Zn1 O1 103.88(17) . .
O18 Zn1 O1 93.51(17) . .
O16 Zn1 O1 92.08(16) . .
O23 Zn1 O17 83.16(15) . .
O18 Zn1 O17 75.76(16) . .
O16 Zn1 O17 135.62(15) . .
O1 Zn1 O17 131.98(14) . .
O23 Zn1 O14 87.40(16) . .
O18 Zn1 O14 80.06(16) . .
O16 Zn1 O14 70.37(15) . .
O1 Zn1 O14 159.68(15) . .
O17 Zn1 O14 65.36(13) . .
O23 Zn1 O2 90.30(16) . .
O18 Zn1 O2 88.70(17) . .
O16 Zn1 O2 148.40(15) . .
O1 Zn1 O2 56.87(15) . .
O17 Zn1 O2 75.94(13) . .
O14 Zn1 O2 141.23(14) . .
O23 Zn1 C1 100.29(18) . .
O18 Zn1 C1 88.85(18) . .
O16 Zn1 C1 120.79(18) . .
O1 Zn1 C1 28.72(16) . .
O17 Zn1 C1 103.42(17) . .
O14 Zn1 C1 165.78(17) . .
O2 Zn1 C1 28.34(15) . .
O5 Zn2 O24 88.90(16) . .
O5 Zn2 O25 174.46(16) . .
O24 Zn2 O25 91.48(17) . .
O5 Zn2 O26 92.40(16) . .
O24 Zn2 O26 173.38(16) . .
O25 Zn2 O26 87.84(17) . .
O5 Zn2 N1 87.30(17) . .
O24 Zn2 N1 93.18(17) . .
O25 Zn2 N1 87.17(18) . .
O26 Zn2 N1 93.36(17) . .
O5 Zn2 N2 93.33(17) . 7_566
O24 Zn2 N2 86.41(17) . 7_566
O25 Zn2 N2 92.20(17) . 7_566
O26 Zn2 N2 87.04(16) . 7_566
N1 Zn2 N2 179.2(2) . 7_566
O8 Zn3 O27 155.99(19) . .
O8 Zn3 O11 96.71(17) . .
O27 Zn3 O11 100.63(19) . .
O8 Zn3 O12 97.77(18) . 4_456
O27 Zn3 O12 99.1(2) . 4_456
O11 Zn3 O12 88.52(17) . 4_456
O8 Zn3 O9 83.61(17) . .
O27 Zn3 O9 86.8(2) . .
O11 Zn3 O9 70.20(14) . .
O12 Zn3 O9 158.67(17) 4_456 .
O8 Zn3 O6 73.37(15) . .
O27 Zn3 O6 82.62(17) . .
O11 Zn3 O6 135.51(14) . .
O12 Zn3 O6 135.21(16) 4_456 .
O9 Zn3 O6 65.68(13) . .
O8 Zn3 O13 86.09(18) . 4_456
O27 Zn3 O13 89.0(2) . 4_456
O11 Zn3 O13 145.34(15) . 4_456
O12 Zn3 O13 56.96(17) 4_456 4_456
O9 Zn3 O13 144.12(15) . 4_456
O6 Zn3 O13 78.44(14) . 4_456
N3 Zn4 O28 87.50(11) . 2
N3 Zn4 O28 87.50(11) . .
O28 Zn4 O28 175.0(2) 2 .
N3 Zn4 N4 180.000(2) . 7_566
O28 Zn4 N4 92.50(11) 2 7_566
O28 Zn4 N4 92.50(11) . 7_566
N3 Zn4 O21 87.66(10) . .
O28 Zn4 O21 92.21(16) 2 .
O28 Zn4 O21 87.58(16) . .
N4 Zn4 O21 92.34(10) 7_566 .
N3 Zn4 O21 87.66(10) . 2
O28 Zn4 O21 87.58(16) 2 2
O28 Zn4 O21 92.22(16) . 2
N4 Zn4 O21 92.34(10) 7_566 2
O21 Zn4 O21 175.3(2) . 2
N3 Zn4 H11W 86.0 . .
O28 Zn4 H11W 155.4 2 .
O28 Zn4 H11W 23.8 . .
N4 Zn4 H11W 94.0 7_566 .
O21 Zn4 H11W 111.2 . .
O21 Zn4 H11W 68.5 2 .
O29 Zn5 O29 176.0(3) . 2_565
O29 Zn5 N6 88.00(13) . 7_576
O29 Zn5 N6 88.00(13) 2_565 7_576
O29 Zn5 N5 92.00(13) . .
O29 Zn5 N5 92.00(13) 2_565 .
N6 Zn5 N5 180.000(2) 7_576 .
O29 Zn5 O30 90.8(2) . .
O29 Zn5 O30 89.3(2) 2_565 .
N6 Zn5 O30 90.62(13) 7_576 .
N5 Zn5 O30 89.38(13) . .
O29 Zn5 O30 89.3(2) . 2_565
O29 Zn5 O30 90.8(2) 2_565 2_565
N6 Zn5 O30 90.62(13) 7_576 2_565
N5 Zn5 O30 89.38(13) . 2_565
O30 Zn5 O30 178.8(3) . 2_565
O29 Zn5 H13W 23.6 . .
O29 Zn5 H13W 156.4 2_565 .
N6 Zn5 H13W 89.7 7_576 .
N5 Zn5 H13W 90.3 . .
O30 Zn5 H13W 114.2 . .
O30 Zn5 H13W 65.8 2_565 .
O29 Zn5 H16W 68.4 . .
O29 Zn5 H16W 111.6 2_565 .
N6 Zn5 H16W 89.9 7_576 .
N5 Zn5 H16W 90.1 . .
O30 Zn5 H16W 22.4 . .
O30 Zn5 H16W 157.6 2_565 .
H13W Zn5 H16W 91.8 . .
O29 Zn5 H15W 106.9 . .
O29 Zn5 H15W 72.1 2_565 .
N6 Zn5 H15W 75.8 7_576 .
N5 Zn5 H15W 104.2 . .
O30 Zn5 H15W 22.6 . .
O30 Zn5 H15W 158.2 2_565 .
H13W Zn5 H15W 129.8 . .
H16W Zn5 H15W 41.6 . .

loop_
_geom_bond_atom_site_label_1
_geom_bond_atom_site_label_2
_geom_bond_distance
_geom_bond_site_symmetry_2
C1 O2 1.248(7) .
C1 O1 1.267(7) .
C1 C2 1.495(7) .
C1 Zn1 2.603(6) .
C2 C3 1.387(7) .
C2 C7 1.395(8) .
C3 C4 1.385(7) .
C3 H3 0.9300 .
C4 O3 1.366(6) .
C4 C5 1.381(7) .
C5 C6 1.376(7) .
C5 O6 1.402(6) .
C6 O9 1.369(6) .
C6 C7 1.384(7) .
C7 H7 0.9300 .
C8 O3 1.439(6) .
C8 C9 1.514(8) .
C8 H8A 0.9700 .
C8 H8B 0.9700 .
C9 O5 1.256(7) .
C9 O4 1.247(7) .
C10 O6 1.447(6) .
C10 C11 1.520(8) .
C10 H10A 0.9700 .
C10 H10B 0.9700 .
C11 O7 1.242(7) .
C11 O8 1.257(7) .
C12 O9 1.421(6) .
C12 C13 1.509(8) .
C12 H13C 0.9700 .
C12 H12B 0.9700 .
C13 O10 1.244(6) .
C13 O11 1.260(7) .
C14 O13 1.243(8) .
C14 O12 1.270(8) .
C14 C15 1.508(8) .
C15 C16 1.385(8) .
C15 C20 1.381(8) .
C16 C17 1.380(8) .
C16 H16 0.9300 .
C17 O14 1.361(7) .
C17 C18 1.393(8) .
C18 O17 1.381(6) .
C18 C19 1.395(8) .
C19 O20 1.367(7) .
C19 C20 1.388(8) .
C20 H17C 0.9300 .
C21 O14 1.419(7) .
C21 C22 1.508(9) .
C21 H21A 0.9700 .
C21 H21B 0.9700 .
C22 O16 1.240(7) .
C22 O15 1.253(7) .
C23 O17 1.447(7) .
C23 C24 1.517(9) .
C23 H23A 0.9700 .
C23 H23B 0.9700 .
C24 O19 1.246(7) .
C24 O18 1.252(7) .
C25 O20 1.427(7) .
C25 C26 1.524(8) .
C25 H25A 0.9700 .
C25 H25B 0.9700 .
C26 O22 1.245(7) .
C26 O21 1.267(7) .
C27 N1 1.329(7) .
C27 C28 1.363(8) .
C27 H27 0.9300 .
C28 C29 1.379(8) .
C28 H28 0.9300 .
C29 C30 1.385(8) .
C29 C32 1.479(7) .
C30 C31 1.380(8) .
C30 H30 0.9300 .
C31 N1 1.345(7) .
C31 H31 0.9300 .
C32 C33 1.386(8) .
C32 C36 1.389(8) .
C33 C34 1.364(8) .
C33 H33 0.9300 .
C34 N2 1.342(7) .
C34 H34 0.9300 .
C35 N2 1.338(7) .
C35 C36 1.378(7) .
C35 H35 0.9300 .
C36 H36 0.9300 .
C37 N3 1.341(6) .
C37 C38 1.382(7) .
C37 H37 0.9300 .
C38 C39 1.388(7) .
C38 H38 0.9300 .
C39 C38 1.388(7) 2
C39 C40 1.477(10) .
C40 C41 1.394(7) 2
C40 C41 1.394(7) .
C41 C42 1.383(8) .
C41 H41 0.9300 .
C42 N4 1.340(7) .
C42 H42 0.9300 .
C43 N5 1.332(7) .
C43 C44 1.386(8) .
C43 H43 0.9300 .
C44 C45 1.380(7) .
C44 H44 0.9300 .
C45 C44 1.380(7) 2_565
C45 C46 1.478(11) .
C46 C47 1.372(7) .
C46 C47 1.372(7) 2_565
C47 C48 1.378(8) .
C47 H47 0.9300 .
C48 N6 1.328(7) .
C48 H48 0.9300 .
N1 Zn2 2.173(5) .
N2 Zn2 2.187(4) 7_565
N3 C37 1.341(6) 2
N3 Zn4 2.142(6) .
N4 C42 1.340(7) 2
N4 Zn4 2.155(7) 7_565
N5 C43 1.332(7) 2_565
N5 Zn5 2.156(7) .
N6 C48 1.328(7) 2_565
N6 Zn5 2.168(7) 7_575
O1 Zn1 2.077(4) .
O2 Zn1 2.465(4) .
O5 Zn2 2.043(4) .
O6 Zn3 2.454(4) .
O8 Zn3 1.984(4) .
O9 Zn3 2.383(4) .
O11 Zn3 2.054(4) .
O12 Zn3 2.078(4) 4_556
O13 Zn3 2.462(5) 4_556
O14 Zn1 2.455(4) .
O16 Zn1 2.017(4) .
O17 Zn1 2.377(4) .
O18 Zn1 2.008(4) .
O21 Zn4 2.158(4) .
O23 Zn1 2.000(4) .
O23 H1W 0.8297 .
O23 H2W 0.8296 .
O24 Zn2 2.086(4) .
O24 H3W 0.8319 .
O24 H4W 0.8344 .
O25 Zn2 2.091(4) .
O25 H5W 0.8357 .
O25 H6W 0.8444 .
O26 Zn2 2.148(4) .
O26 H7W 0.8297 .
O26 H8W 0.8278 .
O27 Zn3 1.997(5) .
O27 H9W 0.8563 .
O27 H10W 0.8320 .
O28 Zn4 2.146(4) .
O28 H11W 0.8674 .
O28 H12W 0.8357 .
O29 Zn5 2.075(5) .
O29 H13W 0.8454 .
O29 H14W 0.8623 .
O30 Zn5 2.180(5) .
O30 H16W 0.8311 .
O30 H15W 0.8427 .
O31 H17W 0.8501 .
O31 H18W 0.8503 .
O32 H19W 0.8297 .
O32 H20W 0.8271 .
O33 H21W 0.8365 .
O33 H22W 0.8276 .
O34 H23W 0.9602 .
O34 H24W 0.8413 .
O35 H25W 0.8428 .
O35 H26W 0.8791 .
O36 H27W 0.8682 .
O36 H28W 0.8401 .
O37 H30W 0.8349 .
O37 H29W 0.8315 .
O38 H31W 0.8364 .
O38 H32W 0.8303 .
O39 H33W 0.8405 .
O39 H34W 0.8698 .
O40 H36W 0.8342 .
O40 H35W 0.8318 .
O41 H37W 0.8315 .
O41 H38W 0.8299 .
Zn2 N2 2.187(4) 7_566
Zn3 O12 2.078(4) 4_456
Zn3 O13 2.462(5) 4_456
Zn4 O28 2.146(4) 2
Zn4 N4 2.155(7) 7_566
Zn4 O21 2.158(4) 2
Zn4 H11W 2.0318 .
Zn5 O29 2.075(5) 2_565
Zn5 N6 2.168(7) 7_576
Zn5 O30 2.180(5) 2_565
Zn5 H13W 2.0662 .
Zn5 H16W 2.0054 .
Zn5 H15W 1.9115 .

loop_
_geom_hbond_atom_site_label_D
_geom_hbond_atom_site_label_H
_geom_hbond_atom_site_label_A
_geom_hbond_distance_DH
_geom_hbond_distance_HA
_geom_hbond_distance_DA
_geom_hbond_angle_DHA
_geom_hbond_site_symmetry_A
O23 H1W O32 0.83 1.90 2.717(6) 170.5 .
O24 H3W O1 0.83 2.22 3.055(6) 176.5 .
O24 H4W O31 0.83 1.88 2.701(6) 168.8 .
O26 H8W O4 0.83 1.95 2.733(6) 157.3 .
O27 H10W O9 0.83 2.46 3.021(7) 125.3 .
O30 H16W O29 0.83 2.29 3.030(8) 147.9 .
O31 H18W O15 0.85 1.94 2.777(7) 168.6 .
O31 H18W O16 0.85 2.53 3.083(6) 123.3 .
O32 H19W O31 0.83 2.03 2.846(7) 169.2 .
O33 H22W O40 0.83 2.21 2.950(7) 148.7 .
O40 H35W O21 0.83 2.06 2.830(6) 152.8 .
O40 H35W O20 0.83 2.54 3.132(6) 128.7 .
O23 H2W O7 0.83 1.93 2.754(6) 172.5 3_556
O23 H2W O8 0.83 2.64 3.108(6) 117.5 3_556
O25 H5W O37 0.84 1.87 2.690(6) 166.4 7_575
O25 H6W O10 0.84 2.02 2.769(6) 147.6 3_556
O26 H7W O10 0.83 1.98 2.766(6) 157.7 7_565
O27 H9W O41 0.86 1.90 2.597(7) 137.2 1_455
O28 H11W O22 0.87 2.12 2.843(6) 140.7 2
O28 H11W O21 0.87 2.36 3.102(6) 143.8 2
O28 H12W O15 0.84 1.94 2.755(6) 165.6 7_566
O29 H13W O30 0.85 2.31 2.990(7) 138.2 2_565
O29 H14W O22 0.86 2.03 2.659(6) 128.9 1_565
O30 H15W O29 0.84 2.35 2.990(7) 133.1 2_565
O30 H15W N6 0.84 2.51 3.091(7) 126.5 7_576
O31 H17W O40 0.85 1.91 2.710(6) 157.0 7_565
O32 H20W O11 0.83 2.22 3.038(6) 171.3 3_556
O33 H21W O38 0.84 2.16 2.975(9) 165.1 1_545
O34 H23W O30 0.96 1.93 2.767(8) 145.0 7_575
O34 H24W O19 0.84 2.00 2.812(8) 163.0 1_565
O35 H25W O4 0.84 2.00 2.769(7) 150.6 3_556
O35 H26W O15 0.88 2.47 3.013(8) 120.2 7_566
O36 H27W O29 0.87 2.18 2.655(7) 113.8 1_554
O36 H28W O39 0.84 2.10 2.907(8) 161.8 1_554
O37 H30W O26 0.83 2.24 3.035(6) 160.2 3_556
O37 H29W O33 0.83 1.93 2.763(7) 175.6 1_565
O39 H33W O34 0.84 2.57 3.375(10) 159.9 7_576
O39 H34W O40 0.87 2.46 3.109(8) 131.5 1_565
O40 H36W O7 0.83 1.84 2.672(6) 171.8 3_556
O41 H37W O35 0.83 2.03 2.829(8) 160.5 3_646
O41 H38W O38 0.83 1.90 2.708(8) 163.8 3_646

loop_
_geom_torsion_atom_site_label_1
_geom_torsion_atom_site_label_2
_geom_torsion_atom_site_label_3
_geom_torsion_atom_site_label_4
_geom_torsion
_geom_torsion_site_symmetry_1
_geom_torsion_site_symmetry_2
_geom_torsion_site_symmetry_3
_geom_torsion_site_symmetry_4
O2 C1 C2 C3 -163.0(6) . . . .
O1 C1 C2 C3 14.4(8) . . . .
Zn1 C1 C2 C3 -31(2) . . . .
O2 C1 C2 C7 14.6(9) . . . .
O1 C1 C2 C7 -168.1(5) . . . .
Zn1 C1 C2 C7 146.5(16) . . . .
C7 C2 C3 C4 -0.5(9) . . . .
C1 C2 C3 C4 177.1(5) . . . .
C2 C3 C4 O3 -179.8(5) . . . .
C2 C3 C4 C5 -0.4(9) . . . .
O3 C4 C5 C6 -178.8(5) . . . .
C3 C4 C5 C6 1.8(9) . . . .
O3 C4 C5 O6 -1.7(8) . . . .
C3 C4 C5 O6 178.9(5) . . . .
C4 C5 C6 O9 178.3(5) . . . .
O6 C5 C6 O9 1.1(8) . . . .
C4 C5 C6 C7 -2.2(9) . . . .
O6 C5 C6 C7 -179.4(5) . . . .
O9 C6 C7 C2 -179.3(5) . . . .
C5 C6 C7 C2 1.2(9) . . . .
C3 C2 C7 C6 0.1(9) . . . .
C1 C2 C7 C6 -177.4(5) . . . .
O3 C8 C9 O5 122.6(5) . . . .
O3 C8 C9 O4 -56.5(7) . . . .
O6 C10 C11 O7 -164.4(5) . . . .
O6 C10 C11 O8 15.9(7) . . . .
O9 C12 C13 O10 167.7(5) . . . .
O9 C12 C13 O11 -12.6(8) . . . .
O13 C14 C15 C16 172.5(6) . . . .
O12 C14 C15 C16 -8.9(9) . . . .
O13 C14 C15 C20 -8.3(9) . . . .
O12 C14 C15 C20 170.3(6) . . . .
C20 C15 C16 C17 0.6(9) . . . .
C14 C15 C16 C17 179.8(6) . . . .
C15 C16 C17 O14 179.5(6) . . . .
C15 C16 C17 C18 -3.6(9) . . . .
O14 C17 C18 O17 0.1(8) . . . .
C16 C17 C18 O17 -177.2(5) . . . .
O14 C17 C18 C19 -177.6(5) . . . .
C16 C17 C18 C19 5.1(9) . . . .
O17 C18 C19 O20 -1.1(8) . . . .
C17 C18 C19 O20 176.5(5) . . . .
O17 C18 C19 C20 178.7(5) . . . .
C17 C18 C19 C20 -3.6(9) . . . .
O20 C19 C20 C15 -179.5(6) . . . .
C18 C19 C20 C15 0.6(9) . . . .
C16 C15 C20 C19 0.9(10) . . . .
C14 C15 C20 C19 -178.3(6) . . . .
O14 C21 C22 O16 7.7(9) . . . .
O14 C21 C22 O15 -172.7(6) . . . .
O17 C23 C24 O19 162.5(6) . . . .
O17 C23 C24 O18 -19.9(8) . . . .
O20 C25 C26 O22 -154.3(5) . . . .
O20 C25 C26 O21 26.9(8) . . . .
N1 C27 C28 C29 -0.4(10) . . . .
C27 C28 C29 C30 0.0(9) . . . .
C27 C28 C29 C32 178.1(6) . . . .
C28 C29 C30 C31 0.6(9) . . . .
C32 C29 C30 C31 -177.5(6) . . . .
C29 C30 C31 N1 -0.8(10) . . . .
C30 C29 C32 C33 -147.6(6) . . . .
C28 C29 C32 C33 34.4(9) . . . .
C30 C29 C32 C36 34.1(9) . . . .
C28 C29 C32 C36 -143.9(6) . . . .
C36 C32 C33 C34 0.9(9) . . . .
C29 C32 C33 C34 -177.5(6) . . . .
C32 C33 C34 N2 -0.2(10) . . . .
N2 C35 C36 C32 0.5(10) . . . .
C33 C32 C36 C35 -1.0(9) . . . .
C29 C32 C36 C35 177.4(6) . . . .
N3 C37 C38 C39 1.5(9) . . . .
C37 C38 C39 C38 -0.7(4) . . . 2
C37 C38 C39 C40 179.3(4) . . . .
C38 C39 C40 C41 -146.0(4) . . . 2
C38 C39 C40 C41 34.0(4) 2 . . 2
C38 C39 C40 C41 34.0(4) . . . .
C38 C39 C40 C41 -146.0(4) 2 . . .
C41 C40 C41 C42 -0.9(4) 2 . . .
C39 C40 C41 C42 179.1(4) . . . .
C40 C41 C42 N4 1.8(9) . . . .
N5 C43 C44 C45 -1.8(10) . . . .
C43 C44 C45 C44 0.9(5) . . . 2_565
C43 C44 C45 C46 -179.1(5) . . . .
C44 C45 C46 C47 16.5(5) . . . .
C44 C45 C46 C47 -163.5(5) 2_565 . . .
C44 C45 C46 C47 -163.5(5) . . . 2_565
C44 C45 C46 C47 16.5(5) 2_565 . . 2_565
C47 C46 C47 C48 -0.3(5) 2_565 . . .
C45 C46 C47 C48 179.7(5) . . . .
C46 C47 C48 N6 0.7(11) . . . .
C28 C27 N1 C31 0.1(9) . . . .
C28 C27 N1 Zn2 179.9(5) . . . .
C30 C31 N1 C27 0.5(9) . . . .
C30 C31 N1 Zn2 -179.3(5) . . . .
C33 C34 N2 C35 -0.4(9) . . . .
C33 C34 N2 Zn2 173.9(5) . . . 7_565
C36 C35 N2 C34 0.3(9) . . . .
C36 C35 N2 Zn2 -173.9(5) . . . 7_565
C38 C37 N3 C37 -0.8(5) . . . 2
C38 C37 N3 Zn4 179.2(5) . . . .
C41 C42 N4 C42 -0.9(5) . . . 2
C41 C42 N4 Zn4 179.1(5) . . . 7_565
C44 C43 N5 C43 0.9(5) . . . 2_565
C44 C43 N5 Zn5 -179.1(5) . . . .
C47 C48 N6 C48 -0.4(6) . . . 2_565
C47 C48 N6 Zn5 179.6(6) . . . 7_575
O2 C1 O1 Zn1 9.7(7) . . . .
C2 C1 O1 Zn1 -167.7(4) . . . .
O1 C1 O2 Zn1 -8.1(6) . . . .
C2 C1 O2 Zn1 169.2(5) . . . .
C3 C4 O3 C8 -11.5(8) . . . .
C5 C4 O3 C8 169.2(5) . . . .
C9 C8 O3 C4 -68.0(6) . . . .
O4 C9 O5 Zn2 10.7(9) . . . .
C8 C9 O5 Zn2 -168.3(4) . . . .
C6 C5 O6 C10 -112.6(6) . . . .
C4 C5 O6 C10 70.2(7) . . . .
C6 C5 O6 Zn3 8.0(7) . . . .
C4 C5 O6 Zn3 -169.2(4) . . . .
C11 C10 O6 C5 99.7(5) . . . .
C11 C10 O6 Zn3 -28.3(5) . . . .
O7 C11 O8 Zn3 -166.9(4) . . . .
C10 C11 O8 Zn3 12.8(7) . . . .
C5 C6 O9 C12 -171.2(6) . . . .
C7 C6 O9 C12 9.4(9) . . . .
C5 C6 O9 Zn3 -10.5(7) . . . .
C7 C6 O9 Zn3 170.0(5) . . . .
C13 C12 O9 C6 179.1(5) . . . .
C13 C12 O9 Zn3 16.9(6) . . . .
O10 C13 O11 Zn3 -179.8(4) . . . .
C12 C13 O11 Zn3 0.6(8) . . . .
O13 C14 O12 Zn3 6.1(7) . . . 4_556
C15 C14 O12 Zn3 -172.5(5) . . . 4_556
O12 C14 O13 Zn3 -5.1(6) . . . 4_556
C15 C14 O13 Zn3 173.4(6) . . . 4_556
C16 C17 O14 C21 -18.3(9) . . . .
C18 C17 O14 C21 164.6(6) . . . .
C16 C17 O14 Zn1 -161.9(5) . . . .
C18 C17 O14 Zn1 21.0(6) . . . .
C22 C21 O14 C17 -154.6(6) . . . .
C22 C21 O14 Zn1 -9.1(6) . . . .
O15 C22 O16 Zn1 179.1(5) . . . .
C21 C22 O16 Zn1 -1.4(9) . . . .
C19 C18 O17 C23 -81.8(7) . . . .
C17 C18 O17 C23 100.5(6) . . . .
C19 C18 O17 Zn1 156.1(4) . . . .
C17 C18 O17 Zn1 -21.6(7) . . . .
C24 C23 O17 C18 -104.4(6) . . . .
C24 C23 O17 Zn1 23.9(6) . . . .
O19 C24 O18 Zn1 179.0(5) . . . .
C23 C24 O18 Zn1 1.6(8) . . . .
C20 C19 O20 C25 -10.1(9) . . . .
C18 C19 O20 C25 169.7(5) . . . .
C26 C25 O20 C19 67.8(7) . . . .
O22 C26 O21 Zn4 19.6(8) . . . .
C25 C26 O21 Zn4 -161.8(4) . . . .
C24 O18 Zn1 O23 21.4(8) . . . .
C24 O18 Zn1 O16 144.5(5) . . . .
C24 O18 Zn1 O1 -122.8(5) . . . .
C24 O18 Zn1 O17 9.7(5) . . . .
C24 O18 Zn1 O14 76.6(5) . . . .
C24 O18 Zn1 O2 -66.1(5) . . . .
C24 O18 Zn1 C1 -94.4(5) . . . .
C22 O16 Zn1 O23 83.4(6) . . . .
C22 O16 Zn1 O18 -78.7(6) . . . .
C22 O16 Zn1 O1 -172.6(6) . . . .
C22 O16 Zn1 O17 1.1(7) . . . .
C22 O16 Zn1 O14 -3.1(5) . . . .
C22 O16 Zn1 O2 177.3(5) . . . .
C22 O16 Zn1 C1 -173.3(5) . . . .
C1 O1 Zn1 O23 -86.1(4) . . . .
C1 O1 Zn1 O18 81.2(4) . . . .
C1 O1 Zn1 O16 -178.7(4) . . . .
C1 O1 Zn1 O17 7.2(4) . . . .
C1 O1 Zn1 O14 151.7(4) . . . .
C1 O1 Zn1 O2 -5.0(3) . . . .
C18 O17 Zn1 O23 -68.1(4) . . . .
C23 O17 Zn1 O23 165.9(4) . . . .
C18 O17 Zn1 O18 107.6(4) . . . .
C23 O17 Zn1 O18 -18.4(3) . . . .
C18 O17 Zn1 O16 17.9(5) . . . .
C23 O17 Zn1 O16 -108.1(4) . . . .
C18 O17 Zn1 O1 -170.6(4) . . . .
C23 O17 Zn1 O1 63.4(4) . . . .
C18 O17 Zn1 O14 22.2(4) . . . .
C23 O17 Zn1 O14 -103.8(4) . . . .
C18 O17 Zn1 O2 -160.1(4) . . . .
C23 O17 Zn1 O2 73.9(3) . . . .
C18 O17 Zn1 C1 -167.0(4) . . . .
C23 O17 Zn1 C1 67.0(4) . . . .
C17 O14 Zn1 O23 60.4(4) . . . .
C21 O14 Zn1 O23 -86.1(4) . . . .
C17 O14 Zn1 O18 -102.1(4) . . . .
C21 O14 Zn1 O18 111.4(4) . . . .
C17 O14 Zn1 O16 153.5(4) . . . .
C21 O14 Zn1 O16 7.0(4) . . . .
C17 O14 Zn1 O1 -174.9(4) . . . .
C21 O14 Zn1 O1 38.5(7) . . . .
C17 O14 Zn1 O17 -23.3(4) . . . .
C21 O14 Zn1 O17 -169.8(4) . . . .
C17 O14 Zn1 O2 -26.8(5) . . . .
C21 O14 Zn1 O2 -173.4(4) . . . .
C17 O14 Zn1 C1 -62.9(9) . . . .
C21 O14 Zn1 C1 150.6(7) . . . .
C1 O2 Zn1 O23 111.5(4) . . . .
C1 O2 Zn1 O18 -90.0(4) . . . .
C1 O2 Zn1 O16 17.1(5) . . . .
C1 O2 Zn1 O1 5.1(3) . . . .
C1 O2 Zn1 O17 -165.6(4) . . . .
C1 O2 Zn1 O14 -162.3(3) . . . .
O2 C1 Zn1 O23 -71.0(4) . . . .
O1 C1 Zn1 O23 100.1(4) . . . .
C2 C1 Zn1 O23 152.5(18) . . . .
O2 C1 Zn1 O18 89.4(4) . . . .
O1 C1 Zn1 O18 -99.4(4) . . . .
C2 C1 Zn1 O18 -47.1(18) . . . .
O2 C1 Zn1 O16 -169.7(3) . . . .
O1 C1 Zn1 O16 1.5(4) . . . .
C2 C1 Zn1 O16 53.8(19) . . . .
O2 C1 Zn1 O1 -171.2(6) . . . .
C2 C1 Zn1 O1 52.3(17) . . . .
O2 C1 Zn1 O17 14.3(4) . . . .
O1 C1 Zn1 O17 -174.5(3) . . . .
C2 C1 Zn1 O17 -122.2(18) . . . .
O2 C1 Zn1 O14 50.9(9) . . . .
O1 C1 Zn1 O14 -138.0(6) . . . .
C2 C1 Zn1 O14 -86(2) . . . .
O1 C1 Zn1 O2 171.2(6) . . . .
C2 C1 Zn1 O2 -137(2) . . . .
C9 O5 Zn2 O24 156.4(5) . . . .
C9 O5 Zn2 O25 -109.6(18) . . . .
C9 O5 Zn2 O26 -17.1(5) . . . .
C9 O5 Zn2 N1 -110.4(5) . . . .
C9 O5 Zn2 N2 70.0(5) . . . 7_566
C27 N1 Zn2 O5 -140.5(5) . . . .
C31 N1 Zn2 O5 39.2(5) . . . .
C27 N1 Zn2 O24 -51.7(5) . . . .
C31 N1 Zn2 O24 128.0(5) . . . .
C27 N1 Zn2 O25 39.6(5) . . . .
C31 N1 Zn2 O25 -140.7(5) . . . .
C27 N1 Zn2 O26 127.3(5) . . . .
C31 N1 Zn2 O26 -53.0(5) . . . .
C27 N1 Zn2 N2 5(16) . . . 7_566
C31 N1 Zn2 N2 -175(100) . . . 7_566
C11 O8 Zn3 O27 -21.9(8) . . . .
C11 O8 Zn3 O11 -158.0(4) . . . .
C11 O8 Zn3 O12 112.6(4) . . . 4_456
C11 O8 Zn3 O9 -88.8(4) . . . .
C11 O8 Zn3 O6 -22.4(4) . . . .
C11 O8 Zn3 O13 56.7(4) . . . 4_456
C13 O11 Zn3 O8 87.7(5) . . . .
C13 O11 Zn3 O27 -75.6(5) . . . .
C13 O11 Zn3 O12 -174.6(5) . . . 4_456
C13 O11 Zn3 O9 7.0(5) . . . .
C13 O11 Zn3 O6 14.6(6) . . . .
C13 O11 Zn3 O13 -179.5(4) . . . 4_456
C6 O9 Zn3 O8 85.2(5) . . . .
C12 O9 Zn3 O8 -113.0(4) . . . .
C6 O9 Zn3 O27 -72.8(5) . . . .
C12 O9 Zn3 O27 89.0(4) . . . .
C6 O9 Zn3 O11 -175.3(5) . . . .
C12 O9 Zn3 O11 -13.5(4) . . . .
C6 O9 Zn3 O12 -179.8(5) . . . 4_456
C12 O9 Zn3 O12 -18.0(8) . . . 4_456
C6 O9 Zn3 O6 10.6(4) . . . .
C12 O9 Zn3 O6 172.4(4) . . . .
C6 O9 Zn3 O13 10.9(6) . . . 4_456
C12 O9 Zn3 O13 172.7(4) . . . 4_456
C5 O6 Zn3 O8 -99.6(4) . . . .
C10 O6 Zn3 O8 26.7(3) . . . .
C5 O6 Zn3 O27 80.7(4) . . . .
C10 O6 Zn3 O27 -153.1(3) . . . .
C5 O6 Zn3 O11 -17.0(5) . . . .
C10 O6 Zn3 O11 109.2(3) . . . .
C5 O6 Zn3 O12 176.2(4) . . . 4_456
C10 O6 Zn3 O12 -57.6(4) . . . 4_456
C5 O6 Zn3 O9 -9.1(4) . . . .
C10 O6 Zn3 O9 117.1(3) . . . .
C5 O6 Zn3 O13 171.1(4) . . . 4_456
C10 O6 Zn3 O13 -62.7(3) . . . 4_456
C37 N3 Zn4 O28 139.2(3) . . . 2
C37 N3 Zn4 O28 -40.8(3) 2 . . 2
C37 N3 Zn4 O28 -40.8(3) . . . .
C37 N3 Zn4 O28 139.2(3) 2 . . .
C37 N3 Zn4 N4 160(100) . . . 7_566
C37 N3 Zn4 N4 -20(67) 2 . . 7_566
C37 N3 Zn4 O21 46.9(3) . . . .
C37 N3 Zn4 O21 -133.1(3) 2 . . .
C37 N3 Zn4 O21 -133.1(3) . . . 2
C37 N3 Zn4 O21 46.9(3) 2 . . 2
C26 O21 Zn4 N3 110.8(4) . . . .
C26 O21 Zn4 O28 23.4(4) . . . 2
C26 O21 Zn4 O28 -161.6(5) . . . .
C26 O21 Zn4 N4 -69.2(4) . . . 7_566
C26 O21 Zn4 O21 110.8(4) . . . 2
C43 N5 Zn5 O29 66.8(4) 2_565 . . .
C43 N5 Zn5 O29 -113.2(4) . . . .
C43 N5 Zn5 O29 -113.2(4) 2_565 . . 2_565
C43 N5 Zn5 O29 66.8(4) . . . 2_565
C43 N5 Zn5 N6 -165(100) 2_565 . . 7_576
C43 N5 Zn5 N6 15(100) . . . 7_576
C43 N5 Zn5 O30 157.5(4) 2_565 . . .
C43 N5 Zn5 O30 -22.5(4) . . . .
C43 N5 Zn5 O30 -22.5(4) 2_565 . . 2_565
C43 N5 Zn5 O30 157.5(4) . . . 2_565
